data_2235748
loop_
_publ_author_name
'Srinivasan, T.'
'Suhitha, S.'
'Purushothaman, S.'
'Raghunathan, R.'
'Velmurugan, D.'

_publ_section_title
;
 {1'-Phenyl-1',2',5',6',7',7a'-hexahydrospiro[indeno[1,2-<i>b</i>]quinoxaline-11,3'-pyrrolizin]-2'-yl}(<i>p</i>-tolyl)methanone
;
_journal_coeditor_code BT5959
_journal_issue 8
_journal_name_full 'Acta Crystallographica Section E'
_journal_page_first o2469
_journal_paper_doi 10.1107/S1600536812031480
_journal_volume 68
_journal_year 2012
_chemical_formula_iupac 'C35 H29 N3 O'
_chemical_formula_moiety 'C35 H29 N3 O'
_chemical_formula_sum 'C35 H29 N3 O'
_chemical_formula_weight 507.61
_chemical_name_systematic
;
{1'-Phenyl-1',2',5',6',7',7a'-hexahydrospiro[indeno[1,2-<i>b</i>]quinoxaline-
11,3'-pyrrolizin]-2'-yl}(<i>p</i>-tolyl)methanone
;
_space_group_IT_number 61
_symmetry_cell_setting orthorhombic
_symmetry_space_group_name_Hall '-P 2ac 2ab'
_symmetry_space_group_name_H-M 'P b c a'
_atom_sites_solution_hydrogens geom
_atom_sites_solution_primary direct
_atom_sites_solution_secondary difmap
_audit_creation_method SHELXL-97
_cell_angle_alpha 90.00
_cell_angle_beta 90.00
_cell_angle_gamma 90.00
_cell_formula_units_Z 8
_cell_length_a 16.4102(6)
_cell_length_b 16.4371(6)
_cell_length_c 20.0648(7)
_cell_measurement_reflns_used 6643
_cell_measurement_temperature 293(2)
_cell_measurement_theta_max 28.29
_cell_measurement_theta_min 2.03
_cell_volume 5412.2(3)
_computing_cell_refinement 'APEX2 (Bruker, 2008)'
_computing_data_collection 'APEX2 (Bruker, 2008)'
_computing_data_reduction 'SAINT (Bruker, 2008)'
_computing_molecular_graphics 'ORTEP-3 (Farrugia, 1997)'
_computing_publication_material 'SHELXL97 (Sheldrick, 2008) and PLATON (Spek, 2009)'
_computing_structure_refinement 'SHELXL97 (Sheldrick, 2008)'
_computing_structure_solution 'SHELXS97 (Sheldrick, 2008)'
_diffrn_ambient_temperature 293(2)
_diffrn_measured_fraction_theta_full 0.989
_diffrn_measured_fraction_theta_max 0.989
_diffrn_measurement_device_type 'Bruker SMART APEXII area-detector'
_diffrn_measurement_method '\w and \f scans'
_diffrn_radiation_monochromator graphite
_diffrn_radiation_source 'fine-focus sealed tube'
_diffrn_radiation_type MoK\a
_diffrn_radiation_wavelength 0.71073
_diffrn_reflns_av_R_equivalents 0.0436
_diffrn_reflns_av_sigmaI/netI 0.0353
_diffrn_reflns_limit_h_max 21
_diffrn_reflns_limit_h_min -18
_diffrn_reflns_limit_k_max 21
_diffrn_reflns_limit_k_min -21
_diffrn_reflns_limit_l_max 26
_diffrn_reflns_limit_l_min -25
_diffrn_reflns_number 47718
_diffrn_reflns_theta_full 28.29
_diffrn_reflns_theta_max 28.29
_diffrn_reflns_theta_min 2.03
_exptl_absorpt_coefficient_mu 0.076
_exptl_absorpt_correction_type none
_exptl_crystal_colour Colourless
_exptl_crystal_density_diffrn 1.246
_exptl_crystal_density_method 'not measured'
_exptl_crystal_description Block
_exptl_crystal_F_000 2144
_exptl_crystal_size_max 0.35
_exptl_crystal_size_mid 0.30
_exptl_crystal_size_min 0.25
_refine_diff_density_max 0.262
_refine_diff_density_min -0.249
_refine_ls_extinction_method none
_refine_ls_goodness_of_fit_ref 1.007
_refine_ls_hydrogen_treatment constr
_refine_ls_matrix_type full
_refine_ls_number_parameters 363
_refine_ls_number_reflns 6643
_refine_ls_number_restraints 3
_refine_ls_restrained_S_all 1.007
_refine_ls_R_factor_all 0.1010
_refine_ls_R_factor_gt 0.0488
_refine_ls_shift/su_max 0.000
_refine_ls_shift/su_mean 0.000
_refine_ls_structure_factor_coef Fsqd
_refine_ls_weighting_details 'calc w=1/[\s^2^(Fo^2^)+(0.0614P)^2^+1.0312P] where P=(Fo^2^+2Fc^2^)/3'
_refine_ls_weighting_scheme calc
_refine_ls_wR_factor_gt 0.1150
_refine_ls_wR_factor_ref 0.1438
_reflns_number_gt 3751
_reflns_number_total 6643
_reflns_threshold_expression I>2\s(I)
_cod_data_source_file bt5959.cif
_cod_data_source_block I
_cod_database_code 2235748
_cod_database_fobs_code 2235748

loop_
_symmetry_equiv_pos_as_xyz
'x, y, z'
'-x+1/2, -y, z+1/2'
'x+1/2, -y+1/2, -z'
'-x, y+1/2, -z+1/2'
'-x, -y, -z'
'x-1/2, y, -z-1/2'
'-x-1/2, y-1/2, z'
'x, -y-1/2, z-1/2'

loop_
_atom_site_type_symbol
_atom_site_label
_atom_site_fract_x
_atom_site_fract_y
_atom_site_fract_z
_atom_site_U_iso_or_equiv
_atom_site_adp_type
_atom_site_calc_flag
_atom_site_refinement_flags
_atom_site_occupancy
_atom_site_symmetry_multiplicity
_atom_site_disorder_assembly
_atom_site_disorder_group
O O1 0.10252(8) 0.10058(8) 0.72132(6) 0.0618(4) Uani d . 1 1 . .
N N1 0.01215(8) -0.11050(9) 0.82474(7) 0.0508(4) Uani d . 1 1 A .
N N2 0.17619(9) -0.11583(8) 0.89736(7) 0.0494(4) Uani d . 1 1 . .
N N3 0.15224(9) -0.00304(10) 1.00457(7) 0.0574(4) Uani d . 1 1 . .
C C1 0.44254(11) 0.18403(13) 0.86999(10) 0.0686(6) Uani d . 1 1 . .
H H1A 0.4539 0.1586 0.9121 0.103 Uiso calc R 1 1 . .
H H1B 0.4368 0.2417 0.8762 0.103 Uiso calc R 1 1 . .
H H1C 0.4866 0.1736 0.8397 0.103 Uiso calc R 1 1 . .
C C2 0.36464(10) 0.14989(11) 0.84176(8) 0.0506(4) Uani d . 1 1 . .
C C3 0.30762(11) 0.19957(11) 0.81147(10) 0.0619(5) Uani d . 1 1 . .
H H3 0.3171 0.2553 0.8094 0.074 Uiso calc R 1 1 . .
C C4 0.23703(12) 0.16835(11) 0.78430(10) 0.0588(5) Uani d . 1 1 . .
H H4 0.2003 0.2032 0.7635 0.071 Uiso calc R 1 1 . .
C C5 0.21991(10) 0.08581(10) 0.78749(7) 0.0432(4) Uani d . 1 1 . .
C C6 0.27605(10) 0.03572(10) 0.81850(8) 0.0481(4) Uani d . 1 1 . .
H H6 0.2658 -0.0198 0.8217 0.058 Uiso calc R 1 1 . .
C C7 0.34726(10) 0.06738(11) 0.84484(9) 0.0525(4) Uani d . 1 1 . .
H H7 0.3844 0.0325 0.8651 0.063 Uiso calc R 1 1 . .
C C8 0.14256(10) 0.05584(10) 0.75697(8) 0.0445(4) Uani d . 1 1 . .
C C9 0.11326(9) -0.03001(10) 0.77066(7) 0.0413(4) Uani d . 1 1 A .
H H9 0.1610 -0.0658 0.7723 0.050 Uiso calc R 1 1 . .
C C10 0.06490(10) -0.03986(10) 0.83808(7) 0.0436(4) Uani d . 1 1 . .
C C11 0.02337(10) 0.03781(10) 0.86317(8) 0.0482(4) Uani d . 1 1 . .
C C12 0.05057(11) 0.05879(10) 0.92674(8) 0.0503(4) Uani d . 1 1 . .
C C13 0.02162(13) 0.12754(12) 0.95904(10) 0.0685(6) Uani d . 1 1 . .
H H13 0.0401 0.1411 1.0014 0.082 Uiso calc R 1 1 . .
C C14 -0.03536(15) 0.17546(13) 0.92672(12) 0.0805(7) Uani d . 1 1 . .
H H14 -0.0553 0.2220 0.9474 0.097 Uiso calc R 1 1 . .
C C15 -0.06280(14) 0.15450(14) 0.86396(12) 0.0767(6) Uani d . 1 1 . .
H H15 -0.1015 0.1870 0.8431 0.092 Uiso calc R 1 1 . .
C C16 -0.03374(12) 0.08618(13) 0.83169(10) 0.0636(5) Uani d . 1 1 . .
H H16 -0.0524 0.0729 0.7893 0.076 Uiso calc R 1 1 . .
C C17 0.11145(10) -0.00050(10) 0.94844(8) 0.0461(4) Uani d . 1 1 . .
C C18 0.12229(10) -0.05761(10) 0.89607(7) 0.0425(4) Uani d . 1 1 . .
C C19 0.22135(10) -0.11977(10) 0.95527(9) 0.0510(4) Uani d . 1 1 . .
C C20 0.20808(11) -0.06546(11) 1.00866(8) 0.0547(4) Uani d . 1 1 . .
C C21 0.25522(14) -0.07419(14) 1.06687(10) 0.0742(6) Uani d . 1 1 . .
H H21 0.2462 -0.0398 1.1029 0.089 Uiso calc R 1 1 . .
C C22 0.31366(15) -0.13228(15) 1.07069(12) 0.0835(7) Uani d . 1 1 . .
H H22 0.3440 -0.1376 1.1096 0.100 Uiso calc R 1 1 . .
C C23 0.32873(14) -0.18387(14) 1.01731(12) 0.0807(7) Uani d . 1 1 . .
H H23 0.3703 -0.2222 1.0203 0.097 Uiso calc R 1 1 . .
C C24 0.28306(13) -0.17897(12) 0.96040(10) 0.0687(6) Uani d . 1 1 . .
H H24 0.2927 -0.2146 0.9253 0.082 Uiso calc R 1 1 . .
C C25 -0.07181(12) -0.11437(16) 0.84711(11) 0.0787(7) Uani d DU 1 1 . .
H H25A -0.0855 -0.0668 0.8734 0.094 Uiso calc PR 0.676(12) 1 A 1
H H25B -0.0809 -0.1627 0.8739 0.094 Uiso calc PR 0.676(12) 1 A 1
H H25C -0.0954 -0.0603 0.8484 0.094 Uiso d PR 0.324(12) 1 A 2
H H25D -0.0747 -0.1377 0.8915 0.094 Uiso d PR 0.324(12) 1 A 2
C C26A -0.1208(2) -0.1172(5) 0.7858(2) 0.0808(16) Uani d PDU 0.676(12) 1 A 1
H H26A -0.1341 -0.0626 0.7710 0.097 Uiso calc PR 0.676(12) 1 A 1
H H26B -0.1712 -0.1467 0.7934 0.097 Uiso calc PR 0.676(12) 1 A 1
C C26B -0.1160(5) -0.1655(8) 0.7995(4) 0.065(3) Uani d PD 0.324(12) 1 A 2
H H26C -0.1713 -0.1460 0.7939 0.078 Uiso calc PR 0.324(12) 1 A 2
H H26D -0.1179 -0.2214 0.8151 0.078 Uiso calc PR 0.324(12) 1 A 2
C C27 -0.06970(12) -0.15994(16) 0.73483(10) 0.0744(6) Uani d D 1 1 . .
H H27A -0.0827 -0.1415 0.6901 0.089 Uiso calc PR 0.676(12) 1 A 1
H H27B -0.0770 -0.2184 0.7372 0.089 Uiso calc PR 0.676(12) 1 A 1
H H27C -0.0938 -0.1193 0.7059 0.089 Uiso d PR 0.324(12) 1 A 2
H H27D -0.0698 -0.2119 0.7119 0.089 Uiso d PR 0.324(12) 1 A 2
C C28 0.01680(10) -0.13568(11) 0.75445(8) 0.0510(4) Uani d . 1 1 A .
H H28 0.0528 -0.1830 0.7505 0.061 Uiso calc R 1 1 . .
C C29 0.05461(10) -0.06337(10) 0.71784(7) 0.0441(4) Uani d . 1 1 . .
H H29 0.0120 -0.0228 0.7099 0.053 Uiso calc R 1 1 A .
C C30 0.09388(10) -0.08434(11) 0.65201(8) 0.0471(4) Uani d . 1 1 A .
C C31 0.06495(14) -0.05272(14) 0.59322(9) 0.0743(6) Uani d . 1 1 . .
H H31 0.0208 -0.0173 0.5941 0.089 Uiso calc R 1 1 A .
C C32 0.09995(17) -0.07242(17) 0.53289(10) 0.0934(8) Uani d . 1 1 A .
H H32 0.0789 -0.0504 0.4938 0.112 Uiso calc R 1 1 . .
C C33 0.16483(15) -0.12356(15) 0.52992(10) 0.0794(7) Uani d . 1 1 . .
H H33 0.1885 -0.1365 0.4891 0.095 Uiso calc R 1 1 A .
C C34 0.19473(13) -0.15567(14) 0.58740(10) 0.0720(6) Uani d . 1 1 A .
H H34 0.2392 -0.1908 0.5859 0.086 Uiso calc R 1 1 . .
C C35 0.15961(11) -0.13657(13) 0.64785(9) 0.0601(5) Uani d . 1 1 . .
H H35 0.1806 -0.1593 0.6866 0.072 Uiso calc R 1 1 A .

loop_
_atom_site_aniso_label
_atom_site_aniso_U_11
_atom_site_aniso_U_22
_atom_site_aniso_U_33
_atom_site_aniso_U_12
_atom_site_aniso_U_13
_atom_site_aniso_U_23
O1 0.0607(8) 0.0626(8) 0.0621(8) 0.0001(7) -0.0130(6) 0.0174(6)
N1 0.0495(8) 0.0587(9) 0.0441(8) -0.0123(7) 0.0010(6) -0.0024(6)
N2 0.0563(8) 0.0482(8) 0.0436(8) 0.0015(7) -0.0056(7) 0.0016(6)
N3 0.0650(9) 0.0627(9) 0.0447(8) -0.0033(8) -0.0066(7) -0.0078(7)
C1 0.0559(11) 0.0729(13) 0.0769(14) -0.0180(10) -0.0028(10) -0.0010(11)
C2 0.0476(10) 0.0556(10) 0.0487(10) -0.0081(9) 0.0067(8) -0.0055(8)
C3 0.0587(11) 0.0429(10) 0.0840(14) -0.0057(9) -0.0002(10) -0.0009(9)
C4 0.0536(11) 0.0450(10) 0.0779(13) 0.0023(9) -0.0038(9) 0.0045(9)
C5 0.0443(9) 0.0432(9) 0.0419(9) -0.0002(7) 0.0024(7) -0.0004(7)
C6 0.0491(9) 0.0427(9) 0.0525(10) -0.0036(8) -0.0005(8) 0.0008(7)
C7 0.0470(9) 0.0557(11) 0.0550(10) -0.0004(9) -0.0040(8) 0.0035(8)
C8 0.0456(9) 0.0495(9) 0.0386(8) 0.0027(8) 0.0013(7) 0.0009(7)
C9 0.0404(8) 0.0464(9) 0.0372(8) -0.0006(7) -0.0028(7) -0.0019(7)
C10 0.0453(9) 0.0482(9) 0.0373(8) -0.0018(8) -0.0020(7) -0.0001(7)
C11 0.0463(9) 0.0534(10) 0.0449(9) 0.0019(8) 0.0030(7) 0.0026(8)
C12 0.0538(10) 0.0497(10) 0.0474(10) -0.0022(8) 0.0040(8) -0.0034(8)
C13 0.0794(14) 0.0608(12) 0.0653(13) 0.0071(11) 0.0020(11) -0.0152(10)
C14 0.0912(16) 0.0629(13) 0.0876(16) 0.0209(12) 0.0099(13) -0.0118(12)
C15 0.0751(14) 0.0733(14) 0.0817(15) 0.0268(12) 0.0058(12) 0.0067(12)
C16 0.0630(12) 0.0727(13) 0.0549(11) 0.0139(10) 0.0014(9) 0.0049(10)
C17 0.0507(9) 0.0486(9) 0.0389(9) -0.0062(8) -0.0010(7) -0.0017(7)
C18 0.0470(9) 0.0428(9) 0.0377(8) -0.0056(8) -0.0007(7) 0.0010(7)
C19 0.0546(10) 0.0519(10) 0.0466(10) -0.0043(8) -0.0071(8) 0.0070(8)
C20 0.0586(11) 0.0604(11) 0.0450(10) -0.0083(9) -0.0095(8) 0.0022(8)
C21 0.0857(15) 0.0818(15) 0.0552(12) -0.0032(13) -0.0243(11) -0.0026(10)
C22 0.0901(16) 0.0902(17) 0.0701(15) -0.0043(14) -0.0345(13) 0.0111(13)
C23 0.0800(15) 0.0773(15) 0.0849(16) 0.0115(12) -0.0256(13) 0.0150(13)
C24 0.0778(14) 0.0635(12) 0.0650(13) 0.0102(11) -0.0148(11) 0.0063(10)
C25 0.0611(12) 0.1042(18) 0.0708(14) -0.0241(12) 0.0196(10) -0.0172(12)
C26A 0.0440(18) 0.124(4) 0.074(2) -0.007(3) -0.0019(16) 0.019(3)
C26B 0.047(4) 0.090(7) 0.059(5) -0.013(5) 0.009(3) -0.009(4)
C27 0.0597(12) 0.1047(17) 0.0589(12) -0.0316(12) -0.0032(10) -0.0059(12)
C28 0.0487(10) 0.0578(10) 0.0467(10) -0.0079(8) 0.0012(8) -0.0079(8)
C29 0.0394(8) 0.0534(10) 0.0396(8) 0.0007(8) -0.0036(7) -0.0028(7)
C30 0.0451(9) 0.0564(10) 0.0397(9) -0.0064(8) -0.0020(7) -0.0064(8)
C31 0.0838(14) 0.0957(16) 0.0433(11) 0.0246(13) -0.0046(10) -0.0039(10)
C32 0.121(2) 0.119(2) 0.0403(11) 0.0281(18) -0.0017(12) -0.0009(12)
C33 0.0903(16) 0.1002(18) 0.0477(12) -0.0034(14) 0.0130(11) -0.0157(11)
C34 0.0605(12) 0.0898(16) 0.0658(13) 0.0040(11) 0.0090(10) -0.0210(12)
C35 0.0519(10) 0.0790(13) 0.0495(10) 0.0037(10) 0.0007(8) -0.0073(9)

loop_
_atom_type_symbol
_atom_type_description
_atom_type_scat_dispersion_real
_atom_type_scat_dispersion_imag
_atom_type_scat_source
C C 0.0033 0.0016 'International Tables Vol C Tables 4.2.6.8 and 6.1.1.4'
H H 0.0000 0.0000 'International Tables Vol C Tables 4.2.6.8 and 6.1.1.4'
N N 0.0061 0.0033 'International Tables Vol C Tables 4.2.6.8 and 6.1.1.4'
O O 0.0106 0.0060 'International Tables Vol C Tables 4.2.6.8 and 6.1.1.4'

loop_
_geom_angle_atom_site_label_1
_geom_angle_atom_site_label_2
_geom_angle_atom_site_label_3
_geom_angle
C25 N1 C28 109.48(14)
C25 N1 C10 122.45(15)
C28 N1 C10 111.43(12)
C18 N2 C19 114.56(14)
C17 N3 C20 114.49(15)
C2 C1 H1A 109.5
C2 C1 H1B 109.5
H1A C1 H1B 109.5
C2 C1 H1C 109.5
H1A C1 H1C 109.5
H1B C1 H1C 109.5
C3 C2 C7 117.26(16)
C3 C2 C1 121.29(17)
C7 C2 C1 121.45(17)
C4 C3 C2 121.49(17)
C4 C3 H3 119.3
C2 C3 H3 119.3
C3 C4 C5 121.05(17)
C3 C4 H4 119.5
C5 C4 H4 119.5
C6 C5 C4 117.91(16)
C6 C5 C8 123.66(15)
C4 C5 C8 118.43(15)
C5 C6 C7 120.68(16)
C5 C6 H6 119.7
C7 C6 H6 119.7
C6 C7 C2 121.61(17)
C6 C7 H7 119.2
C2 C7 H7 119.2
O1 C8 C5 120.02(15)
O1 C8 C9 119.81(15)
C5 C8 C9 120.18(14)
C8 C9 C29 114.01(13)
C8 C9 C10 114.25(12)
C29 C9 C10 103.91(12)
C8 C9 H9 108.1
C29 C9 H9 108.1
C10 C9 H9 108.1
N1 C10 C18 110.53(13)
N1 C10 C11 117.08(13)
C18 C10 C11 100.57(12)
N1 C10 C9 102.76(12)
C18 C10 C9 111.31(12)
C11 C10 C9 114.85(13)
C16 C11 C12 119.52(17)
C16 C11 C10 129.12(16)
C12 C11 C10 111.36(14)
C13 C12 C11 121.29(17)
C13 C12 C17 129.65(17)
C11 C12 C17 109.04(15)
C14 C13 C12 118.4(2)
C14 C13 H13 120.8
C12 C13 H13 120.8
C15 C14 C13 120.4(2)
C15 C14 H14 119.8
C13 C14 H14 119.8
C14 C15 C16 121.2(2)
C14 C15 H15 119.4
C16 C15 H15 119.4
C15 C16 C11 119.19(19)
C15 C16 H16 120.4
C11 C16 H16 120.4
N3 C17 C18 123.40(16)
N3 C17 C12 128.77(15)
C18 C17 C12 107.82(14)
N2 C18 C17 123.76(14)
N2 C18 C10 125.07(14)
C17 C18 C10 111.13(14)
N2 C19 C24 118.70(16)
N2 C19 C20 121.78(16)
C24 C19 C20 119.51(16)
N3 C20 C21 119.38(17)
N3 C20 C19 121.89(15)
C21 C20 C19 118.70(18)
C22 C21 C20 120.5(2)
C22 C21 H21 119.7
C20 C21 H21 119.7
C21 C22 C23 120.8(2)
C21 C22 H22 119.6
C23 C22 H22 119.6
C24 C23 C22 120.7(2)
C24 C23 H23 119.7
C22 C23 H23 119.7
C23 C24 C19 119.7(2)
C23 C24 H24 120.1
C19 C24 H24 120.1
N1 C25 C26B 107.1(3)
N1 C25 C26A 105.2(2)
N1 C25 H25A 110.7
C26B C25 H25A 134.7
C26A C25 H25A 110.7
N1 C25 H25B 110.7
C26B C25 H25B 79.3
C26A C25 H25B 110.7
H25A C25 H25B 108.8
N1 C25 H25C 110.3
C26B C25 H25C 110.3
C26A C25 H25C 80.4
H25B C25 H25C 132.4
N1 C25 H25D 110.3
C26B C25 H25D 110.3
C26A C25 H25D 136.8
H25A C25 H25D 78.9
H25C C25 H25D 108.6
C25 C26A C27 106.2(3)
C25 C26A H26A 110.5
C27 C26A H26A 110.5
C25 C26A H26B 110.5
C27 C26A H26B 110.5
H26A C26A H26B 108.7
C25 C26B C27 106.1(4)
C25 C26B H26C 110.5
C27 C26B H26C 110.5
C25 C26B H26D 110.5
C27 C26B H26D 110.5
H26C C26B H26D 108.7
C26A C27 C28 102.8(2)
C26B C27 C28 105.2(3)
C26A C27 H27A 111.2
C26B C27 H27A 134.8
C28 C27 H27A 111.2
C26A C27 H27B 111.2
C26B C27 H27B 80.5
C28 C27 H27B 111.2
H27A C27 H27B 109.1
C26A C27 H27C 81.8
C26B C27 H27C 110.7
C28 C27 H27C 110.7
H27B C27 H27C 131.5
C26A C27 H27D 137.4
C26B C27 H27D 110.7
C28 C27 H27D 110.7
H27A C27 H27D 80.6
H27C C27 H27D 108.8
N1 C28 C27 105.81(14)
N1 C28 C29 105.24(13)
C27 C28 C29 117.17(16)
N1 C28 H28 109.4
C27 C28 H28 109.4
C29 C28 H28 109.4
C30 C29 C28 114.60(14)
C30 C29 C9 114.75(13)
C28 C29 C9 101.58(12)
C30 C29 H29 108.5
C28 C29 H29 108.5
C9 C29 H29 108.5
C31 C30 C35 116.95(16)
C31 C30 C29 121.17(16)
C35 C30 C29 121.88(15)
C30 C31 C32 121.4(2)
C30 C31 H31 119.3
C32 C31 H31 119.3
C33 C32 C31 120.7(2)
C33 C32 H32 119.6
C31 C32 H32 119.6
C32 C33 C34 119.07(19)
C32 C33 H33 120.5
C34 C33 H33 120.5
C33 C34 C35 120.5(2)
C33 C34 H34 119.8
C35 C34 H34 119.8
C34 C35 C30 121.40(18)
C34 C35 H35 119.3
C30 C35 H35 119.3

loop_
_geom_bond_atom_site_label_1
_geom_bond_atom_site_label_2
_geom_bond_distance
O1 C8 1.2184(19)
N1 C25 1.450(2)
N1 C28 1.472(2)
N1 C10 1.473(2)
N2 C18 1.303(2)
N2 C19 1.380(2)
N3 C17 1.311(2)
N3 C20 1.378(2)
C1 C2 1.507(2)
C1 H1A 0.9600
C1 H1B 0.9600
C1 H1C 0.9600
C2 C3 1.383(3)
C2 C7 1.387(2)
C3 C4 1.379(3)
C3 H3 0.9300
C4 C5 1.387(2)
C4 H4 0.9300
C5 C6 1.383(2)
C5 C8 1.493(2)
C6 C7 1.384(2)
C6 H6 0.9300
C7 H7 0.9300
C8 C9 1.516(2)
C9 C29 1.533(2)
C9 C10 1.577(2)
C9 H9 0.9800
C10 C18 1.525(2)
C10 C11 1.532(2)
C11 C16 1.382(2)
C11 C12 1.395(2)
C12 C13 1.386(2)
C12 C17 1.462(2)
C13 C14 1.384(3)
C13 H13 0.9300
C14 C15 1.381(3)
C14 H14 0.9300
C15 C16 1.381(3)
C15 H15 0.9300
C16 H16 0.9300
C17 C18 1.420(2)
C19 C24 1.408(3)
C19 C20 1.411(2)
C20 C21 1.408(2)
C21 C22 1.355(3)
C21 H21 0.9300
C22 C23 1.388(3)
C22 H22 0.9300
C23 C24 1.368(3)
C23 H23 0.9300
C24 H24 0.9300
C25 C26B 1.464(6)
C25 C26A 1.470(4)
C25 H25A 0.9700
C25 H25B 0.9700
C25 H25C 0.9700
C25 H25D 0.9700
C26A C27 1.499(4)
C26A H26A 0.9700
C26A H26B 0.9700
C26B C27 1.507(6)
C26B H26C 0.9700
C26B H26D 0.9700
C27 C28 1.526(2)
C27 H27A 0.9700
C27 H27B 0.9700
C27 H27C 0.9700
C27 H27D 0.9700
C28 C29 1.529(2)
C28 H28 0.9800
C29 C30 1.509(2)
C29 H29 0.9800
C30 C31 1.374(2)
C30 C35 1.381(2)
C31 C32 1.378(3)
C31 H31 0.9300
C32 C33 1.358(3)
C32 H32 0.9300
C33 C34 1.360(3)
C33 H33 0.9300
C34 C35 1.379(3)
C34 H34 0.9300
C35 H35 0.9300

loop_
_geom_hbond_atom_site_label_D
_geom_hbond_atom_site_label_H
_geom_hbond_atom_site_label_A
_geom_hbond_site_symmetry_A
_geom_hbond_distance_DH
_geom_hbond_distance_HA
_geom_hbond_distance_DA
_geom_hbond_angle_DHA
C1 H1C O1 6_657 0.96 2.56 3.483(2) 161
C22 H22 O1 2 0.93 2.48 3.361(3) 158

loop_
_geom_torsion_atom_site_label_1
_geom_torsion_atom_site_label_2
_geom_torsion_atom_site_label_3
_geom_torsion_atom_site_label_4
_geom_torsion
C7 C2 C3 C4 -1.2(3)
C1 C2 C3 C4 178.60(18)
C2 C3 C4 C5 1.2(3)
C3 C4 C5 C6 -0.3(3)
C3 C4 C5 C8 -179.86(17)
C4 C5 C6 C7 -0.6(2)
C8 C5 C6 C7 178.94(15)
C5 C6 C7 C2 0.6(3)
C3 C2 C7 C6 0.3(3)
C1 C2 C7 C6 -179.50(17)
C6 C5 C8 O1 -168.12(16)
C4 C5 C8 O1 11.4(2)
C6 C5 C8 C9 12.4(2)
C4 C5 C8 C9 -168.10(15)
O1 C8 C9 C29 22.8(2)
C5 C8 C9 C29 -157.73(13)
O1 C8 C9 C10 -96.54(17)
C5 C8 C9 C10 82.97(17)
C25 N1 C10 C18 101.23(19)
C28 N1 C10 C18 -126.38(14)
C25 N1 C10 C11 -13.1(2)
C28 N1 C10 C11 119.32(15)
C25 N1 C10 C9 -139.91(17)
C28 N1 C10 C9 -7.53(16)
C8 C9 C10 N1 153.63(13)
C29 C9 C10 N1 28.79(15)
C8 C9 C10 C18 -88.06(16)
C29 C9 C10 C18 147.10(13)
C8 C9 C10 C11 25.37(18)
C29 C9 C10 C11 -99.47(15)
N1 C10 C11 C16 -62.9(2)
C18 C10 C11 C16 177.41(17)
C9 C10 C11 C16 57.8(2)
N1 C10 C11 C12 117.55(16)
C18 C10 C11 C12 -2.19(17)
C9 C10 C11 C12 -121.78(15)
C16 C11 C12 C13 -0.2(3)
C10 C11 C12 C13 179.43(16)
C16 C11 C12 C17 -178.88(16)
C10 C11 C12 C17 0.76(19)
C11 C12 C13 C14 0.0(3)
C17 C12 C13 C14 178.36(18)
C12 C13 C14 C15 0.4(3)
C13 C14 C15 C16 -0.7(4)
C14 C15 C16 C11 0.5(3)
C12 C11 C16 C15 0.0(3)
C10 C11 C16 C15 -179.59(18)
C20 N3 C17 C18 0.9(2)
C20 N3 C17 C12 -177.45(16)
C13 C12 C17 N3 1.2(3)
C11 C12 C17 N3 179.73(17)
C13 C12 C17 C18 -177.35(18)
C11 C12 C17 C18 1.17(19)
C19 N2 C18 C17 1.9(2)
C19 N2 C18 C10 179.80(14)
N3 C17 C18 N2 -3.2(3)
C12 C17 C18 N2 175.48(15)
N3 C17 C18 C10 178.68(15)
C12 C17 C18 C10 -2.67(18)
N1 C10 C18 N2 60.5(2)
C11 C10 C18 N2 -175.19(15)
C9 C10 C18 N2 -53.1(2)
N1 C10 C18 C17 -121.43(14)
C11 C10 C18 C17 2.92(16)
C9 C10 C18 C17 125.04(14)
C18 N2 C19 C24 -177.85(16)
C18 N2 C19 C20 1.2(2)
C17 N3 C20 C21 -179.83(17)
C17 N3 C20 C19 2.1(2)
N2 C19 C20 N3 -3.4(3)
C24 C19 C20 N3 175.65(17)
N2 C19 C20 C21 178.59(17)
C24 C19 C20 C21 -2.4(3)
N3 C20 C21 C22 -176.3(2)
C19 C20 C21 C22 1.8(3)
C20 C21 C22 C23 0.5(4)
C21 C22 C23 C24 -2.2(4)
C22 C23 C24 C19 1.5(3)
N2 C19 C24 C23 179.85(19)
C20 C19 C24 C23 0.8(3)
C28 N1 C25 C26B 17.7(7)
C10 N1 C25 C26B 150.9(7)
C28 N1 C25 C26A -17.1(4)
C10 N1 C25 C26A 116.0(4)
N1 C25 C26A C27 30.8(6)
C26B C25 C26A C27 -67.3(6)
N1 C25 C26B C27 -25.4(10)
C26A C25 C26B C27 66.4(6)
C25 C26A C27 C26B 66.4(5)
C25 C26A C27 C28 -31.9(5)
C25 C26B C27 C26A -66.8(6)
C25 C26B C27 C28 23.3(10)
C25 N1 C28 C27 -2.8(2)
C10 N1 C28 C27 -141.40(16)
C25 N1 C28 C29 121.90(17)
C10 N1 C28 C29 -16.71(17)
C26A C27 C28 N1 21.0(4)
C26B C27 C28 N1 -12.6(6)
C26A C27 C28 C29 -95.9(3)
C26B C27 C28 C29 -129.5(6)
N1 C28 C29 C30 158.35(13)
C27 C28 C29 C30 -84.43(19)
N1 C28 C29 C9 34.03(16)
C27 C28 C29 C9 151.25(16)
C8 C9 C29 C30 72.33(18)
C10 C9 C29 C30 -162.67(14)
C8 C9 C29 C28 -163.45(13)
C10 C9 C29 C28 -38.46(15)
C28 C29 C30 C31 116.83(19)
C9 C29 C30 C31 -126.17(19)
C28 C29 C30 C35 -62.5(2)
C9 C29 C30 C35 54.5(2)
C35 C30 C31 C32 0.1(3)
C29 C30 C31 C32 -179.2(2)
C30 C31 C32 C33 -0.5(4)
C31 C32 C33 C34 0.4(4)
C32 C33 C34 C35 0.0(4)
C33 C34 C35 C30 -0.4(3)
C31 C30 C35 C34 0.3(3)
C29 C30 C35 C34 179.62(17)
